data_7228723
loop_
_publ_author_name
'Aldilla, Vina Rizki'
'Bhadbhade, Mohan'
'Bhattacharyya, Saroj'
'Kumar, Naresh'
'Rich, Anne M.'
'Marjo, Christopher'

_publ_section_title
;
 Controlling the distance between hydrogen-bonded chloro-s-triazine tapes:
 crystal engineering using N-alkyl chains and the influence of temperature
;
_journal_name_full CrystEngComm
_journal_paper_doi 10.1039/C7CE01049D
_journal_year 2017
_chemical_formula_moiety 'C9 H16 Cl N5'
_chemical_formula_sum 'C9 H16 Cl N5'
_chemical_formula_weight 229.72
_space_group_crystal_system triclinic
_space_group_IT_number 2
_space_group_name_Hall '-P 1'
_space_group_name_H-M_alt 'P -1'
_symmetry_space_group_name_Hall '-P 1'
_symmetry_space_group_name_H-M 'P -1'
_atom_sites_solution_hydrogens geom
_atom_sites_solution_primary direct
_audit_creation_date 2017-05-10
_audit_creation_method
;
Olex2 1.2
(compiled 2017.03.28 svn.r3405 for OlexSys, GUI svn.r5335)
;
_audit_update_record
;
2017-05-29 deposited with the CCDC.
2017-07-21 downloaded from the CCDC.
;
_cell_angle_alpha 98.30(2)
_cell_angle_beta 112.37(2)
_cell_angle_gamma 108.27(3)
_cell_formula_units_Z 4
_cell_length_a 10.280(4)
_cell_length_b 10.351(3)
_cell_length_c 12.987(4)
_cell_measurement_reflns_used 1356
_cell_measurement_temperature 147.78
_cell_measurement_theta_max 26.926
_cell_measurement_theta_min 3.195
_cell_volume 1157.5(8)
_computing_cell_refinement 'SAINT v8.34A (Bruker, 2013)'
_computing_data_reduction 'SAINT v8.34A (Bruker, 2013)'
_computing_molecular_graphics 'Olex2 (Dolomanov et al., 2009)'
_computing_publication_material 'Olex2 (Dolomanov et al., 2009)'
_computing_structure_refinement 'ShelXL (Sheldrick, 2015)'
_computing_structure_solution 'XT (Sheldrick, 2015)'
_diffrn_ambient_temperature 147.78
_diffrn_measured_fraction_theta_full 0.846
_diffrn_measured_fraction_theta_max 0.846
_diffrn_measurement_device_type 'Bruker APEX-II CCD'
_diffrn_measurement_method '\f and \w scans'
_diffrn_radiation_type MoK\a
_diffrn_radiation_wavelength 0.71073
_diffrn_reflns_av_R_equivalents 0.1359
_diffrn_reflns_av_unetI/netI 0.1086
_diffrn_reflns_Laue_measured_fraction_full 0.846
_diffrn_reflns_Laue_measured_fraction_max 0.846
_diffrn_reflns_limit_h_max 11
_diffrn_reflns_limit_h_min -12
_diffrn_reflns_limit_k_max 12
_diffrn_reflns_limit_k_min -12
_diffrn_reflns_limit_l_max 15
_diffrn_reflns_limit_l_min -15
_diffrn_reflns_number 8200
_diffrn_reflns_point_group_measured_fraction_full 0.846
_diffrn_reflns_point_group_measured_fraction_max 0.846
_diffrn_reflns_theta_full 24.998
_diffrn_reflns_theta_max 24.998
_diffrn_reflns_theta_min 2.470
_diffrn_standards_number 0
_exptl_absorpt_coefficient_mu 0.307
_exptl_absorpt_correction_T_max 0.7452
_exptl_absorpt_correction_T_min 0.5993
_exptl_absorpt_correction_type multi-scan
_exptl_crystal_colour colourless
_exptl_crystal_colour_primary colourless
_exptl_crystal_density_diffrn 1.318
_exptl_crystal_description plate
_exptl_crystal_F_000 488
_exptl_crystal_size_max 0.251
_exptl_crystal_size_mid 0.119
_exptl_crystal_size_min 0.06
_refine_diff_density_max 0.369
_refine_diff_density_min -0.337
_refine_diff_density_rms 0.067
_refine_ls_extinction_method none
_refine_ls_goodness_of_fit_ref 0.964
_refine_ls_hydrogen_treatment constr
_refine_ls_matrix_type full
_refine_ls_number_parameters 275
_refine_ls_number_reflns 3457
_refine_ls_number_restraints 0
_refine_ls_restrained_S_all 0.964
_refine_ls_R_factor_all 0.1155
_refine_ls_R_factor_gt 0.0584
_refine_ls_shift/su_max 0.000
_refine_ls_shift/su_mean 0.000
_refine_ls_structure_factor_coef Fsqd
_refine_ls_weighting_details 'w=1/[\s^2^(Fo^2^)+(0.0730P)^2^] where P=(Fo^2^+2Fc^2^)/3'
_refine_ls_weighting_scheme calc
_refine_ls_wR_factor_gt 0.1400
_refine_ls_wR_factor_ref 0.1759
_reflns_Friedel_coverage 0.000
_reflns_number_gt 1909
_reflns_number_total 3457
_reflns_threshold_expression 'I > 2\s(I)'
_cod_data_source_file c7ce01049d2.cif
_cod_data_source_block fulldata
_cod_original_cell_volume 1157.5(7)
_cod_database_code 7228723
_shelx_shelxl_version_number 2014/7
_shelx_space_group_comment
;
The symmetry employed for this shelxl refinement is uniquely defined
by the following loop, which should always be used as a source of
symmetry information in preference to the above space-group names.
They are only intended as comments.
;
_olex2_refinement_description
;
1. Fixed Uiso
 At 1.2 times of:
  All C(H,H) groups, All N(H) groups
 At 1.5 times of:
  All C(H,H,H) groups
2.a Secondary CH2 refined with riding coordinates:
 C4A(H4AA,H4AB), C5A(H5AA,H5AB), C7A(H7AA,H7AB), C8A(H8AA,H8AB), C4B(H4BA,
 H4BB), C5B(H5BA,H5BB), C7B(H7BA,H7BB), C8B(H8BA,H8BB)
2.b Aromatic/amide H refined with riding coordinates:
 N4A(H4A), N5A(H5A), N4B(H4B), N5B(H5B)
2.c Idealised Me refined as rotating group:
 C6A(H6AA,H6AB,H6AC), C9A(H9AA,H9AB,H9AC), C6B(H6BA,H6BB,H6BC), C9B(H9BA,H9BB,
 H9BC)
;
_olex2_submission_special_instructions 'No special instructions were received'

loop_
_space_group_symop_operation_xyz
'x, y, z'
'-x, -y, -z'

loop_
_atom_site_label
_atom_site_type_symbol
_atom_site_fract_x
_atom_site_fract_y
_atom_site_fract_z
_atom_site_U_iso_or_equiv
_atom_site_adp_type
_atom_site_occupancy
_atom_site_site_symmetry_order
_atom_site_calc_flag
_atom_site_refinement_flags_posn
Cl1A Cl 1.18521(11) 0.72037(10) 0.66234(9) 0.0338(4) Uani 1 1 d .
N1A N 1.1025(3) 0.8422(3) 0.5036(3) 0.0226(9) Uani 1 1 d .
N2A N 0.8396(3) 0.7664(3) 0.3605(3) 0.0241(9) Uani 1 1 d .
N3A N 0.9067(3) 0.6453(3) 0.5055(3) 0.0221(9) Uani 1 1 d .
N4A N 1.0343(4) 0.9553(3) 0.3647(3) 0.0253(9) Uani 1 1 d .
H4A H 1.1327 1.0103 0.3946 0.030 Uiso 1 1 calc R
N5A N 0.6576(3) 0.5729(3) 0.3662(3) 0.0248(9) Uani 1 1 d .
H5A H 0.6336 0.5058 0.3985 0.030 Uiso 1 1 calc R
C1A C 1.0486(4) 0.7380(4) 0.5432(3) 0.0231(11) Uani 1 1 d .
C2A C 0.9895(4) 0.8517(4) 0.4104(3) 0.0227(11) Uani 1 1 d .
C3A C 0.8045(4) 0.6646(4) 0.4114(4) 0.0220(11) Uani 1 1 d .
C4A C 0.9254(5) 0.9793(4) 0.2674(4) 0.0293(12) Uani 1 1 d .
H4AA H 0.9725 1.0785 0.2669 0.035 Uiso 1 1 calc R
H4AB H 0.8337 0.9695 0.2794 0.035 Uiso 1 1 calc R
C5A C 0.8743(5) 0.8781(4) 0.1490(4) 0.0365(14) Uani 1 1 d .
H5AA H 0.8252 0.7792 0.1492 0.044 Uiso 1 1 calc R
H5AB H 0.7952 0.8978 0.0888 0.044 Uiso 1 1 calc R
C6A C 1.0015(5) 0.8870(5) 0.1141(4) 0.0470(15) Uani 1 1 d .
H6AA H 1.0524 0.9848 0.1147 0.070 Uiso 1 1 calc GR
H6AB H 0.9573 0.8218 0.0355 0.070 Uiso 1 1 calc GR
H6AC H 1.0766 0.8602 0.1695 0.070 Uiso 1 1 calc GR
C7A C 0.5373(4) 0.5803(4) 0.2667(3) 0.0270(11) Uani 1 1 d .
H7AA H 0.5560 0.6817 0.2737 0.032 Uiso 1 1 calc R
H7AB H 0.4379 0.5337 0.2677 0.032 Uiso 1 1 calc R
C8A C 0.5249(5) 0.5099(4) 0.1497(4) 0.0343(13) Uani 1 1 d .
H8AA H 0.6233 0.5586 0.1478 0.041 Uiso 1 1 calc R
H8AB H 0.4438 0.5241 0.0866 0.041 Uiso 1 1 calc R
C9A C 0.4880(5) 0.3498(4) 0.1246(4) 0.0431(15) Uani 1 1 d .
H9AA H 0.4798 0.3121 0.0477 0.065 Uiso 1 1 calc GR
H9AB H 0.3903 0.3003 0.1257 0.065 Uiso 1 1 calc GR
H9AC H 0.5701 0.3347 0.1845 0.065 Uiso 1 1 calc GR
Cl1B Cl 0.29137(11) 0.27416(10) 0.32588(9) 0.0349(4) Uani 1 1 d .
N1B N 0.3753(3) 0.1486(3) 0.4817(3) 0.0238(9) Uani 1 1 d .
N2B N 0.6376(3) 0.2296(3) 0.6278(3) 0.0244(9) Uani 1 1 d .
N3B N 0.5709(4) 0.3466(3) 0.4797(3) 0.0238(9) Uani 1 1 d .
N4B N 0.4410(3) 0.0374(3) 0.6208(3) 0.0245(9) Uani 1 1 d .
H4B H 0.3435 -0.0220 0.5847 0.029 Uiso 1 1 calc R
N5B N 0.8197(3) 0.4194(3) 0.6163(3) 0.0247(9) Uani 1 1 d .
H5B H 0.8418 0.4809 0.5789 0.030 Uiso 1 1 calc R
C1B C 0.4284(4) 0.2540(4) 0.4429(4) 0.0251(11) Uani 1 1 d .
C2B C 0.4874(4) 0.1411(4) 0.5760(3) 0.0228(11) Uani 1 1 d .
C3B C 0.6724(4) 0.3292(4) 0.5741(3) 0.0223(11) Uani 1 1 d .
C4B C 0.5411(4) 0.0168(4) 0.7248(3) 0.0265(11) Uani 1 1 d .
H4BA H 0.6457 0.0480 0.7305 0.032 Uiso 1 1 calc R
H4BB H 0.5040 -0.0861 0.7176 0.032 Uiso 1 1 calc R
C5B C 0.5497(5) 0.0987(4) 0.8366(4) 0.0374(13) Uani 1 1 d .
H5BA H 0.5950 0.2023 0.8473 0.045 Uiso 1 1 calc R
H5BB H 0.4444 0.0733 0.8285 0.045 Uiso 1 1 calc R
C6B C 0.6445(5) 0.0670(4) 0.9431(4) 0.0421(14) Uani 1 1 d .
H6BA H 0.5965 -0.0343 0.9352 0.063 Uiso 1 1 calc GR
H6BB H 0.6503 0.1249 1.0128 0.063 Uiso 1 1 calc GR
H6BC H 0.7483 0.0900 0.9506 0.063 Uiso 1 1 calc GR
C7B C 0.9437(4) 0.4224(4) 0.7183(3) 0.0244(11) Uani 1 1 d .
H7BA H 1.0357 0.4418 0.7049 0.029 Uiso 1 1 calc R
H7BB H 0.9152 0.3273 0.7307 0.029 Uiso 1 1 calc R
C8B C 0.9842(5) 0.5344(4) 0.8281(4) 0.0389(14) Uani 1 1 d .
H8BA H 1.0041 0.6284 0.8138 0.047 Uiso 1 1 calc R
H8BB H 0.8956 0.5102 0.8460 0.047 Uiso 1 1 calc R
C9B C 1.1236(5) 0.5441(4) 0.9317(4) 0.0432(15) Uani 1 1 d .
H9BA H 1.1083 0.4492 0.9414 0.065 Uiso 1 1 calc GR
H9BB H 1.1386 0.6087 1.0022 0.065 Uiso 1 1 calc GR
H9BC H 1.2144 0.5808 0.9187 0.065 Uiso 1 1 calc GR

loop_
_atom_site_aniso_label
_atom_site_aniso_U_11
_atom_site_aniso_U_22
_atom_site_aniso_U_33
_atom_site_aniso_U_23
_atom_site_aniso_U_13
_atom_site_aniso_U_12
Cl1A 0.0215(6) 0.0337(6) 0.0414(7) 0.0218(5) 0.0111(5) 0.0045(4)
N1A 0.0149(18) 0.0220(18) 0.0313(19) 0.0131(15) 0.0122(16) 0.0037(12)
N2A 0.0178(19) 0.0182(17) 0.038(2) 0.0137(15) 0.0162(17) 0.0023(13)
N3A 0.0147(18) 0.0211(18) 0.032(2) 0.0121(15) 0.0149(16) 0.0026(13)
N4A 0.0157(18) 0.0223(18) 0.034(2) 0.0148(15) 0.0113(17) 0.0006(13)
N5A 0.0180(19) 0.0203(17) 0.032(2) 0.0145(15) 0.0111(17) 0.0005(13)
C1A 0.019(2) 0.020(2) 0.032(2) 0.0096(18) 0.015(2) 0.0046(15)
C2A 0.018(2) 0.015(2) 0.035(2) 0.0103(17) 0.015(2) 0.0027(15)
C3A 0.018(2) 0.019(2) 0.033(2) 0.0130(18) 0.015(2) 0.0042(15)
C4A 0.020(2) 0.027(2) 0.037(3) 0.021(2) 0.011(2) 0.0019(16)
C5A 0.026(3) 0.038(2) 0.035(3) 0.022(2) 0.009(2) 0.0009(18)
C6A 0.041(3) 0.049(3) 0.047(3) 0.022(2) 0.023(3) 0.007(2)
C7A 0.016(2) 0.025(2) 0.035(3) 0.0123(19) 0.012(2) 0.0021(16)
C8A 0.020(2) 0.039(3) 0.037(3) 0.015(2) 0.009(2) 0.0039(18)
C9A 0.036(3) 0.038(3) 0.047(3) 0.014(2) 0.017(3) 0.006(2)
Cl1B 0.0212(6) 0.0372(6) 0.0427(7) 0.0240(5) 0.0129(5) 0.0040(4)
N1B 0.0185(19) 0.0219(18) 0.034(2) 0.0128(15) 0.0165(17) 0.0034(13)
N2B 0.0161(18) 0.0230(18) 0.038(2) 0.0140(15) 0.0174(17) 0.0036(13)
N3B 0.0188(19) 0.0206(18) 0.035(2) 0.0125(15) 0.0162(17) 0.0044(13)
N4B 0.0151(18) 0.0210(18) 0.035(2) 0.0160(15) 0.0118(17) 0.0002(13)
N5B 0.0145(18) 0.0230(18) 0.034(2) 0.0168(15) 0.0102(16) 0.0021(13)
C1B 0.021(2) 0.018(2) 0.034(2) 0.0081(18) 0.015(2) 0.0019(15)
C2B 0.019(2) 0.020(2) 0.028(2) 0.0065(17) 0.012(2) 0.0037(15)
C3B 0.020(2) 0.015(2) 0.032(2) 0.0077(17) 0.017(2) 0.0023(15)
C4B 0.017(2) 0.022(2) 0.035(2) 0.0144(19) 0.010(2) 0.0010(15)
C5B 0.030(3) 0.035(3) 0.045(3) 0.019(2) 0.014(2) 0.0109(18)
C6B 0.037(3) 0.048(3) 0.040(3) 0.020(2) 0.017(2) 0.011(2)
C7B 0.017(2) 0.026(2) 0.034(2) 0.0166(19) 0.015(2) 0.0050(15)
C8B 0.032(3) 0.041(3) 0.043(3) 0.017(2) 0.020(2) 0.0077(19)
C9B 0.030(3) 0.052(3) 0.039(3) 0.015(2) 0.014(2) 0.007(2)

loop_
_atom_type_symbol
_atom_type_description
_atom_type_scat_dispersion_real
_atom_type_scat_dispersion_imag
_atom_type_scat_source
C C 0.0033 0.0016 'International Tables Vol C Tables 4.2.6.8 and 6.1.1.4'
H H 0.0000 0.0000 'International Tables Vol C Tables 4.2.6.8 and 6.1.1.4'
Cl Cl 0.1484 0.1585 'International Tables Vol C Tables 4.2.6.8 and 6.1.1.4'
N N 0.0061 0.0033 'International Tables Vol C Tables 4.2.6.8 and 6.1.1.4'

loop_
_geom_angle_atom_site_label_1
_geom_angle_atom_site_label_2
_geom_angle_atom_site_label_3
_geom_angle
C1A N1A C2A 112.3(3)
C2A N2A C3A 113.9(3)
C1A N3A C3A 112.4(3)
C2A N4A H4A 119.0
C2A N4A C4A 121.9(3)
C4A N4A H4A 119.0
C3A N5A H5A 118.8
C3A N5A C7A 122.3(3)
C7A N5A H5A 118.8
N1A C1A Cl1A 115.0(3)
N3A C1A Cl1A 115.2(3)
N3A C1A N1A 129.8(4)
N2A C2A N1A 126.0(3)
N2A C2A N4A 117.7(4)
N4A C2A N1A 116.3(3)
N2A C3A N3A 125.6(3)
N5A C3A N2A 118.1(4)
N5A C3A N3A 116.3(3)
N4A C4A H4AA 108.7
N4A C4A H4AB 108.7
N4A C4A C5A 114.1(4)
H4AA C4A H4AB 107.6
C5A C4A H4AA 108.7
C5A C4A H4AB 108.7
C4A C5A H5AA 108.5
C4A C5A H5AB 108.5
H5AA C5A H5AB 107.5
C6A C5A C4A 115.2(3)
C6A C5A H5AA 108.5
C6A C5A H5AB 108.5
C5A C6A H6AA 109.5
C5A C6A H6AB 109.5
C5A C6A H6AC 109.5
H6AA C6A H6AB 109.5
H6AA C6A H6AC 109.5
H6AB C6A H6AC 109.5
N5A C7A H7AA 108.8
N5A C7A H7AB 108.8
N5A C7A C8A 113.9(4)
H7AA C7A H7AB 107.7
C8A C7A H7AA 108.8
C8A C7A H7AB 108.8
C7A C8A H8AA 108.7
C7A C8A H8AB 108.7
C7A C8A C9A 114.3(3)
H8AA C8A H8AB 107.6
C9A C8A H8AA 108.7
C9A C8A H8AB 108.7
C8A C9A H9AA 109.5
C8A C9A H9AB 109.5
C8A C9A H9AC 109.5
H9AA C9A H9AB 109.5
H9AA C9A H9AC 109.5
H9AB C9A H9AC 109.5
C1B N1B C2B 112.5(3)
C2B N2B C3B 113.8(3)
C1B N3B C3B 112.3(3)
C2B N4B H4B 118.0
C2B N4B C4B 124.0(3)
C4B N4B H4B 118.0
C3B N5B H5B 117.8
C3B N5B C7B 124.4(3)
C7B N5B H5B 117.8
N1B C1B Cl1B 115.2(3)
N1B C1B N3B 129.8(4)
N3B C1B Cl1B 114.9(3)
N2B C2B N1B 125.7(3)
N4B C2B N1B 115.6(3)
N4B C2B N2B 118.7(4)
N3B C3B N2B 125.8(3)
N5B C3B N2B 118.5(4)
N5B C3B N3B 115.7(3)
N4B C4B H4BA 108.9
N4B C4B H4BB 108.9
N4B C4B C5B 113.2(4)
H4BA C4B H4BB 107.8
C5B C4B H4BA 108.9
C5B C4B H4BB 108.9
C4B C5B H5BA 109.1
C4B C5B H5BB 109.1
H5BA C5B H5BB 107.8
C6B C5B C4B 112.5(4)
C6B C5B H5BA 109.1
C6B C5B H5BB 109.1
C5B C6B H6BA 109.5
C5B C6B H6BB 109.5
C5B C6B H6BC 109.5
H6BA C6B H6BB 109.5
H6BA C6B H6BC 109.5
H6BB C6B H6BC 109.5
N5B C7B H7BA 109.0
N5B C7B H7BB 109.0
N5B C7B C8B 113.1(4)
H7BA C7B H7BB 107.8
C8B C7B H7BA 109.0
C8B C7B H7BB 109.0
C7B C8B H8BA 109.2
C7B C8B H8BB 109.2
H8BA C8B H8BB 107.9
C9B C8B C7B 112.0(4)
C9B C8B H8BA 109.2
C9B C8B H8BB 109.2
C8B C9B H9BA 109.5
C8B C9B H9BB 109.5
C8B C9B H9BC 109.5
H9BA C9B H9BB 109.5
H9BA C9B H9BC 109.5
H9BB C9B H9BC 109.5

loop_
_geom_bond_atom_site_label_1
_geom_bond_atom_site_label_2
_geom_bond_distance
Cl1A C1A 1.729(4)
N1A C1A 1.318(4)
N1A C2A 1.364(5)
N2A C2A 1.340(4)
N2A C3A 1.350(4)
N3A C1A 1.316(4)
N3A C3A 1.364(5)
N4A H4A 0.8800
N4A C2A 1.341(4)
N4A C4A 1.449(5)
N5A H5A 0.8800
N5A C3A 1.339(4)
N5A C7A 1.441(5)
C4A H4AA 0.9900
C4A H4AB 0.9900
C4A C5A 1.521(6)
C5A H5AA 0.9900
C5A H5AB 0.9900
C5A C6A 1.520(6)
C6A H6AA 0.9800
C6A H6AB 0.9800
C6A H6AC 0.9800
C7A H7AA 0.9900
C7A H7AB 0.9900
C7A C8A 1.526(6)
C8A H8AA 0.9900
C8A H8AB 0.9900
C8A C9A 1.534(6)
C9A H9AA 0.9800
C9A H9AB 0.9800
C9A H9AC 0.9800
Cl1B C1B 1.728(4)
N1B C1B 1.318(4)
N1B C2B 1.358(5)
N2B C2B 1.349(4)
N2B C3B 1.357(4)
N3B C1B 1.322(4)
N3B C3B 1.353(5)
N4B H4B 0.8800
N4B C2B 1.337(4)
N4B C4B 1.446(5)
N5B H5B 0.8800
N5B C3B 1.341(4)
N5B C7B 1.435(5)
C4B H4BA 0.9900
C4B H4BB 0.9900
C4B C5B 1.528(6)
C5B H5BA 0.9900
C5B H5BB 0.9900
C5B C6B 1.509(6)
C6B H6BA 0.9800
C6B H6BB 0.9800
C6B H6BC 0.9800
C7B H7BA 0.9900
C7B H7BB 0.9900
C7B C8B 1.523(6)
C8B H8BA 0.9900
C8B H8BB 0.9900
C8B C9B 1.509(6)
C9B H9BA 0.9800
C9B H9BB 0.9800
C9B H9BC 0.9800

loop_
_geom_torsion_atom_site_label_1
_geom_torsion_atom_site_label_2
_geom_torsion_atom_site_label_3
_geom_torsion_atom_site_label_4
_geom_torsion
N4A C4A C5A C6A -62.1(4)
N5A C7A C8A C9A 61.3(4)
C1A N1A C2A N2A -0.9(6)
C1A N1A C2A N4A 179.9(4)
C1A N3A C3A N2A -0.5(6)
C1A N3A C3A N5A 178.9(4)
C2A N1A C1A Cl1A -179.5(3)
C2A N1A C1A N3A 0.7(7)
C2A N2A C3A N3A 0.4(6)
C2A N2A C3A N5A -179.0(4)
C2A N4A C4A C5A -80.3(5)
C3A N2A C2A N1A 0.3(7)
C3A N2A C2A N4A 179.6(4)
C3A N3A C1A Cl1A -179.9(3)
C3A N3A C1A N1A -0.1(7)
C3A N5A C7A C8A 81.9(5)
C4A N4A C2A N1A -178.4(4)
C4A N4A C2A N2A 2.3(6)
C7A N5A C3A N2A -0.4(6)
C7A N5A C3A N3A -179.9(4)
N4B C4B C5B C6B 175.5(3)
N5B C7B C8B C9B -175.0(3)
C1B N1B C2B N2B 0.5(7)
C1B N1B C2B N4B 179.2(4)
C1B N3B C3B N2B 0.2(6)
C1B N3B C3B N5B 179.9(4)
C2B N1B C1B Cl1B -177.9(3)
C2B N1B C1B N3B 2.3(7)
C2B N2B C3B N3B 2.0(6)
C2B N2B C3B N5B -177.7(4)
C2B N4B C4B C5B 89.9(5)
C3B N2B C2B N1B -2.4(7)
C3B N2B C2B N4B 178.9(4)
C3B N3B C1B Cl1B 177.6(3)
C3B N3B C1B N1B -2.6(7)
C3B N5B C7B C8B -96.5(5)
C4B N4B C2B N1B -176.4(4)
C4B N4B C2B N2B 2.4(7)
C7B N5B C3B N2B -2.9(7)
C7B N5B C3B N3B 177.4(4)
